data_2225214
loop_
_publ_author_name
'Sadeghi, Omid'
'Amini, Mostafa M.'
'Ng, Seik Weng'

_publ_section_title
;Poly[[(\m~3~-isonicotinato-\k^3^<i>O</i>:<i>O</i>:<i>N</i>)(triphenylphosphine-\k<i>P</i>)silver(I)]
 ethanol solvate]
;
_journal_coeditor_code DN2530
_journal_issue 3
_journal_name_full 'Acta Crystallographica Section E'
_journal_page_first m285
_journal_paper_doi 10.1107/S1600536810004733
_journal_volume 66
_journal_year 2010
_chemical_formula_iupac '[Ag (C6 H4 N O2) (C18 H15 P)], C2 H6 O'
_chemical_formula_moiety 'C24 H19 Ag N O2 P, C2 H6 O'
_chemical_formula_sum 'C26 H25 Ag N O3 P'
_chemical_formula_weight 538.31
_chemical_name_common
;
Poly[(\m~3~-4-pyridinecarboxylato-\k^3^O:O':\
N)(triphenylphosphine-\kP)silver(I) ethanol solvate]
;
_chemical_name_systematic
;Poly[[(\m~3~-isonicotinato-\k^3^<i>O</i>:<i>O</i>:<i>N</i>)(triphenylphosphine-\k<i>P</i>)silver(I)]
 ethanol solvate]
;
_space_group_IT_number 14
_symmetry_cell_setting monoclinic
_symmetry_space_group_name_Hall '-P 2ybc'
_symmetry_space_group_name_H-M 'P 1 21/c 1'
_atom_sites_solution_hydrogens geom
_atom_sites_solution_primary direct
_atom_sites_solution_secondary difmap
_audit_creation_method SHELXL-97
_cell_angle_alpha 90.00
_cell_angle_beta 111.1937(9)
_cell_angle_gamma 90.00
_cell_formula_units_Z 4
_cell_length_a 15.8026(10)
_cell_length_b 13.2430(9)
_cell_length_c 12.5483(8)
_cell_measurement_reflns_used 6635
_cell_measurement_temperature 295(2)
_cell_measurement_theta_max 28.1
_cell_measurement_theta_min 2.4
_cell_volume 2448.4(3)
_computing_cell_refinement 'SAINT (Bruker, 2008)'
_computing_data_collection 'APEX2 software (Bruker, 2008)'
_computing_data_reduction 'SAINT (Bruker, 2008)'
_computing_molecular_graphics
;
ORTEPIII (Burnett & Johnson, 1996), PLATON (Spek, 2009) and
OLEX (Dolomanov <i>et al.</i>,  2003)'
;
_computing_publication_material 'publCIF (Westrip, 2010)'
_computing_structure_refinement 'SHELXL97 (Sheldrick, 2008)'
_computing_structure_solution 'SHELXS97 (Sheldrick, 2008)'
_diffrn_ambient_temperature 295(2)
_diffrn_measured_fraction_theta_full 0.999
_diffrn_measured_fraction_theta_max 0.999
_diffrn_measurement_device_type 'Bruker SMART APEX diffractometer'
_diffrn_measurement_method '\w scans'
_diffrn_radiation_monochromator graphite
_diffrn_radiation_source 'fine-focus sealed tube'
_diffrn_radiation_type MoK\a
_diffrn_radiation_wavelength 0.71073
_diffrn_reflns_av_R_equivalents 0.0390
_diffrn_reflns_av_sigmaI/netI 0.0357
_diffrn_reflns_limit_h_max 20
_diffrn_reflns_limit_h_min -20
_diffrn_reflns_limit_k_max 17
_diffrn_reflns_limit_k_min -17
_diffrn_reflns_limit_l_max 16
_diffrn_reflns_limit_l_min -15
_diffrn_reflns_number 22818
_diffrn_reflns_theta_full 27.50
_diffrn_reflns_theta_max 27.50
_diffrn_reflns_theta_min 2.07
_diffrn_standards_decay_% 0
_diffrn_standards_interval_count 0
_diffrn_standards_interval_time 0
_diffrn_standards_number 0
_exptl_absorpt_coefficient_mu 0.915
_exptl_absorpt_correction_T_max 0.9557
_exptl_absorpt_correction_T_min 0.7110
_exptl_absorpt_correction_type multi-scan
_exptl_absorpt_process_details '(SADABS; Sheldrick, 1996)'
_exptl_crystal_colour Colorless
_exptl_crystal_density_diffrn 1.460
_exptl_crystal_density_method 'not measured'
_exptl_crystal_description 'Block coated in glue'
_exptl_crystal_F_000 1096
_exptl_crystal_size_max 0.40
_exptl_crystal_size_mid 0.20
_exptl_crystal_size_min 0.05
_refine_diff_density_max 0.414
_refine_diff_density_min -0.311
_refine_ls_extinction_method none
_refine_ls_goodness_of_fit_ref 1.057
_refine_ls_hydrogen_treatment mixed
_refine_ls_matrix_type full
_refine_ls_number_parameters 308
_refine_ls_number_reflns 5615
_refine_ls_number_restraints 29
_refine_ls_restrained_S_all 1.093
_refine_ls_R_factor_all 0.0553
_refine_ls_R_factor_gt 0.0297
_refine_ls_shift/su_max 0.002
_refine_ls_shift/su_mean 0.000
_refine_ls_structure_factor_coef Fsqd
_refine_ls_weighting_details 'calc w=1/[\s^2^(Fo^2^)+(0.0290P)^2^+1.2212P] where P=(Fo^2^+2Fc^2^)/3'
_refine_ls_weighting_scheme calc
_refine_ls_wR_factor_gt 0.0640
_refine_ls_wR_factor_ref 0.0776
_reflns_number_gt 4111
_reflns_number_total 5615
_reflns_threshold_expression I>2\s(I)
_cod_data_source_file dn2530.cif
_cod_data_source_block I
_cod_depositor_comments
;
The following automatic conversions were performed:
'_symmetry_cell_setting' value 'Monoclinic' changed to 'monoclinic'
according to '/home/saulius/struct/CIF-dictionaries/cif_core.dic'
dictionary named 'cif_core.dic' version 2.4.1 from
2010-06-29.

'_exptl_absorpt_correction_type' value 'Multi-scan' changed
to 'multi-scan' according to
'/home/saulius/struct/CIF-dictionaries/cif_core.dic' dictionary named
'cif_core.dic' version 2.4.1 from 2010-06-29.

Automatic conversion script
Id: cif_fix_enum 1527 2010-12-29 10:47:43Z saulius 

The following automatic conversions were performed:

'_symmetry_cell_setting' value 'Monoclinic' changed to 'monoclinic'
according to /home/saulius/struct/CIF-dictionaries/cif_core.dic
dictionary named 'cif_core.dic' version 2.4.1 from
2010-06-29.

'_exptl_absorpt_correction_type' value 'Multi-scan'
changed to 'multi-scan' according to
/home/saulius/struct/CIF-dictionaries/cif_core.dic dictionary named
'cif_core.dic' version 2.4.1 from 2010-06-29.

Automatic conversion script
Id: cif_fix_values 1715 2011-07-08 13:25:40Z adriana 
;
_cod_original_sg_symbol_H-M 'P 21/c'
_cod_database_code 2225214
_cod_database_fobs_code 2225214

loop_
_symmetry_equiv_pos_as_xyz
'x, y, z'
'-x, y+1/2, -z+1/2'
'-x, -y, -z'
'x, -y-1/2, z-1/2'

loop_
_atom_site_type_symbol
_atom_site_label
_atom_site_fract_x
_atom_site_fract_y
_atom_site_fract_z
_atom_site_U_iso_or_equiv
_atom_site_adp_type
_atom_site_calc_flag
_atom_site_refinement_flags
_atom_site_occupancy
_atom_site_disorder_assembly
_atom_site_disorder_group
Ag Ag1 0.614660(14) 0.443563(16) 0.564182(18) 0.03977(8) Uani d . 1 . .
P P1 0.73287(5) 0.49413(6) 0.50219(6) 0.03698(17) Uani d . 1 . .
O O1 0.53235(13) 0.57005(15) 0.61834(16) 0.0421(5) Uani d . 1 . .
O O2 0.63385(16) 0.54142(18) 0.79082(19) 0.0636(7) Uani d . 1 . .
O O3 0.7823(2) 0.4374(3) 0.9329(3) 0.1018(11) Uani d D 1 . .
H H3 0.738(3) 0.473(4) 0.895(4) 0.16(3) Uiso d D 1 . .
N N1 0.44392(15) 0.81511(17) 0.8642(2) 0.0396(5) Uani d . 1 . .
C C1 0.83757(19) 0.4219(2) 0.5607(3) 0.0444(7) Uani d . 1 . .
C C2 0.9230(2) 0.4634(3) 0.5938(3) 0.0674(10) Uani d . 1 . .
H H2 0.9296 0.5324 0.5854 0.081 Uiso calc R 1 . .
C C3 0.9994(2) 0.4033(4) 0.6393(4) 0.0864(13) Uani d . 1 . .
H H3A 1.0568 0.4322 0.6616 0.104 Uiso calc R 1 . .
C C4 0.9907(3) 0.3027(4) 0.6516(4) 0.0881(14) Uani d . 1 . .
H H4 1.0422 0.2629 0.6832 0.106 Uiso calc R 1 . .
C C5 0.9073(3) 0.2598(3) 0.6181(4) 0.0944(15) Uani d . 1 . .
H H5 0.9015 0.1904 0.6243 0.113 Uiso calc R 1 . .
C C6 0.8307(2) 0.3198(3) 0.5748(4) 0.0725(11) Uani d . 1 . .
H H6 0.7736 0.2904 0.5548 0.087 Uiso calc R 1 . .
C C7 0.70310(19) 0.4873(2) 0.3475(2) 0.0392(6) Uani d . 1 . .
C C8 0.6256(2) 0.5381(2) 0.2796(3) 0.0491(8) Uani d . 1 . .
H H8 0.5923 0.5752 0.3137 0.059 Uiso calc R 1 . .
C C9 0.5973(2) 0.5339(3) 0.1614(3) 0.0621(9) Uani d . 1 . .
H H9 0.5457 0.5688 0.1165 0.075 Uiso calc R 1 . .
C C10 0.6454(3) 0.4787(3) 0.1113(3) 0.0681(10) Uani d . 1 . .
H H10 0.6262 0.4755 0.0320 0.082 Uiso calc R 1 . .
C C11 0.7216(3) 0.4281(3) 0.1764(3) 0.0686(11) Uani d . 1 . .
H H11 0.7538 0.3905 0.1413 0.082 Uiso calc R 1 . .
C C12 0.7516(2) 0.4323(3) 0.2954(3) 0.0550(8) Uani d . 1 . .
H H12 0.8040 0.3982 0.3394 0.066 Uiso calc R 1 . .
C C13 0.76577(18) 0.6258(2) 0.5340(2) 0.0401(6) Uani d . 1 . .
C C14 0.8048(2) 0.6813(3) 0.4702(3) 0.0565(8) Uani d . 1 . .
H H14 0.8170 0.6506 0.4107 0.068 Uiso calc R 1 . .
C C15 0.8260(3) 0.7820(3) 0.4944(3) 0.0705(10) Uani d . 1 . .
H H15 0.8528 0.8183 0.4515 0.085 Uiso calc R 1 . .
C C16 0.8079(3) 0.8284(3) 0.5804(3) 0.0680(10) Uani d . 1 . .
H H16 0.8214 0.8965 0.5955 0.082 Uiso calc R 1 . .
C C17 0.7698(2) 0.7747(3) 0.6445(3) 0.0633(10) Uani d . 1 . .
H H17 0.7578 0.8065 0.7036 0.076 Uiso calc R 1 . .
C C18 0.7487(2) 0.6734(3) 0.6226(3) 0.0500(8) Uani d . 1 . .
H H18 0.7232 0.6374 0.6672 0.060 Uiso calc R 1 . .
C C19 0.56739(18) 0.5860(2) 0.7242(2) 0.0368(6) Uani d . 1 . .
C C20 0.52434(17) 0.6678(2) 0.7719(2) 0.0329(6) Uani d . 1 . .
C C21 0.44917(19) 0.7210(2) 0.7046(2) 0.0408(7) Uani d . 1 . .
H H21 0.4240 0.7083 0.6265 0.049 Uiso calc R 1 . .
C C22 0.41135(19) 0.7928(2) 0.7527(3) 0.0451(7) Uani d . 1 . .
H H22 0.3606 0.8277 0.7053 0.054 Uiso calc R 1 . .
C C23 0.5173(2) 0.7646(2) 0.9290(2) 0.0442(7) Uani d . 1 . .
H H23 0.5416 0.7792 1.0067 0.053 Uiso calc R 1 . .
C C24 0.55900(19) 0.6919(2) 0.8871(2) 0.0421(7) Uani d . 1 . .
H H24 0.6104 0.6590 0.9359 0.051 Uiso calc R 1 . .
C C25 0.8216(4) 0.4024(7) 0.8541(5) 0.075(3) Uani d PDU 0.596(11) A 1
H H25A 0.7898 0.4300 0.7785 0.090 Uiso calc PR 0.596(11) A 1
H H25B 0.8197 0.3293 0.8494 0.090 Uiso calc PR 0.596(11) A 1
C C26 0.9193(4) 0.4398(7) 0.9016(7) 0.166(6) Uani d PDU 0.596(11) A 1
H H26A 0.9505 0.4179 0.8528 0.248 Uiso calc PR 0.596(11) A 1
H H26B 0.9492 0.4129 0.9770 0.248 Uiso calc PR 0.596(11) A 1
H H26C 0.9198 0.5122 0.9051 0.248 Uiso calc PR 0.596(11) A 1
C C25' 0.8433(5) 0.4584(7) 0.8721(8) 0.118(6) Uani d PRDU 0.404(11) A 2
H H25C 0.8087 0.4779 0.7939 0.142 Uiso calc PR 0.404(11) A 2
H H25D 0.8839 0.5134 0.9089 0.142 Uiso calc PR 0.404(11) A 2
C C26' 0.8952(4) 0.3674(7) 0.8736(11) 0.172(9) Uani d PRDU 0.404(11) A 2
H H26D 0.9253 0.3456 0.9512 0.259 Uiso calc PR 0.404(11) A 2
H H26E 0.9396 0.3814 0.8398 0.259 Uiso calc PR 0.404(11) A 2
H H26F 0.8551 0.3152 0.8310 0.259 Uiso calc PR 0.404(11) A 2

loop_
_atom_site_aniso_label
_atom_site_aniso_U_11
_atom_site_aniso_U_22
_atom_site_aniso_U_33
_atom_site_aniso_U_12
_atom_site_aniso_U_13
_atom_site_aniso_U_23
Ag1 0.04098(12) 0.04309(13) 0.04407(13) 0.00077(10) 0.02597(10) 0.00367(10)
P1 0.0358(3) 0.0432(4) 0.0369(4) -0.0001(3) 0.0191(3) 0.0016(3)
O1 0.0466(11) 0.0507(13) 0.0322(11) 0.0068(9) 0.0181(9) -0.0047(9)
O2 0.0622(14) 0.0722(16) 0.0456(13) 0.0335(12) 0.0066(11) -0.0037(11)
O3 0.095(2) 0.137(3) 0.0668(19) 0.046(2) 0.0219(18) 0.0116(19)
N1 0.0423(13) 0.0414(14) 0.0388(13) -0.0001(10) 0.0189(11) -0.0078(11)
C1 0.0389(15) 0.054(2) 0.0441(17) 0.0064(13) 0.0191(13) 0.0031(14)
C2 0.0427(18) 0.077(3) 0.084(3) 0.0021(17) 0.0237(18) 0.014(2)
C3 0.0393(19) 0.108(4) 0.111(4) 0.004(2) 0.025(2) 0.011(3)
C4 0.052(2) 0.099(4) 0.106(4) 0.027(2) 0.019(2) 0.011(3)
C5 0.069(3) 0.066(3) 0.136(4) 0.015(2) 0.021(3) 0.013(3)
C6 0.0487(19) 0.058(2) 0.101(3) 0.0035(17) 0.016(2) 0.006(2)
C7 0.0427(15) 0.0412(16) 0.0409(16) -0.0083(12) 0.0238(13) -0.0022(13)
C8 0.0466(16) 0.060(2) 0.0435(18) -0.0016(14) 0.0200(14) -0.0002(15)
C9 0.061(2) 0.075(3) 0.046(2) -0.0075(18) 0.0134(17) 0.0058(17)
C10 0.089(3) 0.075(3) 0.043(2) -0.022(2) 0.027(2) -0.0057(19)
C11 0.094(3) 0.073(3) 0.055(2) 0.000(2) 0.047(2) -0.0152(19)
C12 0.060(2) 0.059(2) 0.055(2) 0.0043(16) 0.0310(17) -0.0039(16)
C13 0.0395(15) 0.0447(17) 0.0369(15) -0.0006(12) 0.0148(12) 0.0000(13)
C14 0.071(2) 0.052(2) 0.056(2) -0.0092(17) 0.0343(18) -0.0025(16)
C15 0.085(3) 0.057(2) 0.074(3) -0.018(2) 0.034(2) 0.001(2)
C16 0.067(2) 0.051(2) 0.072(3) -0.0088(18) 0.008(2) -0.0078(19)
C17 0.062(2) 0.070(2) 0.050(2) 0.0034(18) 0.0113(17) -0.0216(18)
C18 0.0452(17) 0.061(2) 0.0399(17) 0.0009(15) 0.0113(14) -0.0038(15)
C19 0.0396(15) 0.0380(15) 0.0366(16) 0.0031(12) 0.0182(13) -0.0003(12)
C20 0.0352(13) 0.0352(14) 0.0310(14) 0.0009(11) 0.0152(11) -0.0012(11)
C21 0.0433(15) 0.0465(17) 0.0308(15) 0.0056(13) 0.0113(12) -0.0043(12)
C22 0.0417(15) 0.0503(18) 0.0394(17) 0.0118(13) 0.0101(13) -0.0030(14)
C23 0.0508(17) 0.0498(18) 0.0311(15) -0.0003(14) 0.0137(13) -0.0085(13)
C24 0.0417(15) 0.0491(18) 0.0329(15) 0.0093(13) 0.0103(12) -0.0016(13)
C25 0.067(4) 0.092(6) 0.068(4) 0.020(4) 0.025(3) -0.011(4)
C26 0.146(8) 0.201(10) 0.167(9) -0.028(7) 0.078(7) -0.039(7)
C25' 0.121(10) 0.111(9) 0.106(9) 0.028(7) 0.020(7) -0.031(7)
C26' 0.187(13) 0.184(13) 0.151(11) 0.003(9) 0.068(9) -0.019(9)

loop_
_atom_type_symbol
_atom_type_description
_atom_type_scat_dispersion_real
_atom_type_scat_dispersion_imag
_atom_type_scat_source
C C 0.0033 0.0016 'International Tables Vol C Tables 4.2.6.8 and 6.1.1.4'
H H 0.0000 0.0000 'International Tables Vol C Tables 4.2.6.8 and 6.1.1.4'
N N 0.0061 0.0033 'International Tables Vol C Tables 4.2.6.8 and 6.1.1.4'
O O 0.0106 0.0060 'International Tables Vol C Tables 4.2.6.8 and 6.1.1.4'
P P 0.1023 0.0942 'International Tables Vol C Tables 4.2.6.8 and 6.1.1.4'
Ag Ag -0.8971 1.1015 'International Tables Vol C Tables 4.2.6.8 and 6.1.1.4'

loop_
_geom_angle_atom_site_label_1
_geom_angle_atom_site_label_2
_geom_angle_atom_site_label_3
_geom_angle_site_symmetry_1
_geom_angle_site_symmetry_3
_geom_angle
_geom_angle_publ_flag
N1 Ag1 P1 2_646 . 145.63(6) ?
N1 Ag1 O1 2_646 . 94.11(8) ?
P1 Ag1 O1 . . 118.40(5) ?
N1 Ag1 O1 2_646 3_666 86.25(7) ?
P1 Ag1 O1 . 3_666 106.79(5) ?
O1 Ag1 O1 . 3_666 83.90(6) ?
C1 P1 C13 . . 105.57(14) ?
C1 P1 C7 . . 104.47(13) ?
C13 P1 C7 . . 102.95(13) ?
C1 P1 Ag1 . . 115.44(10) ?
C13 P1 Ag1 . . 113.30(9) ?
C7 P1 Ag1 . . 113.88(9) ?
C19 O1 Ag1 . . 110.15(16) ?
C25 O3 H3 . . 106(4) ?
C25' O3 H3 . . 100(4) ?
C23 N1 C22 . . 116.7(2) ?
C23 N1 Ag1 . 2_656 121.66(18) ?
C22 N1 Ag1 . 2_656 121.41(19) ?
C6 C1 C2 . . 117.9(3) ?
C6 C1 P1 . . 117.8(2) ?
C2 C1 P1 . . 124.2(3) ?
C1 C2 C3 . . 120.6(4) ?
C1 C2 H2 . . 119.7 ?
C3 C2 H2 . . 119.7 ?
C4 C3 C2 . . 120.2(4) ?
C4 C3 H3A . . 119.9 ?
C2 C3 H3A . . 119.9 ?
C3 C4 C5 . . 120.3(4) ?
C3 C4 H4 . . 119.9 ?
C5 C4 H4 . . 119.9 ?
C4 C5 C6 . . 119.7(4) ?
C4 C5 H5 . . 120.2 ?
C6 C5 H5 . . 120.2 ?
C1 C6 C5 . . 121.2(4) ?
C1 C6 H6 . . 119.4 ?
C5 C6 H6 . . 119.4 ?
C12 C7 C8 . . 118.9(3) ?
C12 C7 P1 . . 123.7(2) ?
C8 C7 P1 . . 117.4(2) ?
C7 C8 C9 . . 120.6(3) ?
C7 C8 H8 . . 119.7 ?
C9 C8 H8 . . 119.7 ?
C10 C9 C8 . . 119.8(4) ?
C10 C9 H9 . . 120.1 ?
C8 C9 H9 . . 120.1 ?
C9 C10 C11 . . 120.4(3) ?
C9 C10 H10 . . 119.8 ?
C11 C10 H10 . . 119.8 ?
C10 C11 C12 . . 120.6(3) ?
C10 C11 H11 . . 119.7 ?
C12 C11 H11 . . 119.7 ?
C7 C12 C11 . . 119.7(3) ?
C7 C12 H12 . . 120.2 ?
C11 C12 H12 . . 120.2 ?
C14 C13 C18 . . 118.6(3) ?
C14 C13 P1 . . 122.2(2) ?
C18 C13 P1 . . 119.2(2) ?
C15 C14 C13 . . 120.6(3) ?
C15 C14 H14 . . 119.7 ?
C13 C14 H14 . . 119.7 ?
C16 C15 C14 . . 120.5(4) ?
C16 C15 H15 . . 119.8 ?
C14 C15 H15 . . 119.8 ?
C15 C16 C17 . . 119.7(4) ?
C15 C16 H16 . . 120.1 ?
C17 C16 H16 . . 120.1 ?
C16 C17 C18 . . 120.9(3) ?
C16 C17 H17 . . 119.6 ?
C18 C17 H17 . . 119.6 ?
C17 C18 C13 . . 119.8(3) ?
C17 C18 H18 . . 120.1 ?
C13 C18 H18 . . 120.1 ?
O2 C19 O1 . . 125.3(3) ?
O2 C19 C20 . . 118.1(2) ?
O1 C19 C20 . . 116.7(2) ?
C21 C20 C24 . . 116.8(2) ?
C21 C20 C19 . . 122.3(2) ?
C24 C20 C19 . . 120.9(2) ?
C22 C21 C20 . . 120.0(3) ?
C22 C21 H21 . . 120.0 ?
C20 C21 H21 . . 120.0 ?
N1 C22 C21 . . 123.2(3) ?
N1 C22 H22 . . 118.4 ?
C21 C22 H22 . . 118.4 ?
N1 C23 C24 . . 123.4(3) ?
N1 C23 H23 . . 118.3 ?
C24 C23 H23 . . 118.3 ?
C23 C24 C20 . . 119.8(3) ?
C23 C24 H24 . . 120.1 ?
C20 C24 H24 . . 120.1 ?
O3 C25 C26 . . 104.9(5) ?
O3 C25 H25A . . 110.8 ?
C26 C25 H25A . . 110.8 ?
O3 C25 H25B . . 110.8 ?
C26 C25 H25B . . 110.8 ?
H25A C25 H25B . . 108.8 ?
C26' C25' O3 . . 108.2(7) ?
C26' C25' H25C . . 110.1 ?
O3 C25' H25C . . 110.1 ?
C26' C25' H25D . . 110.1 ?
O3 C25' H25D . . 110.1 ?
H25C C25' H25D . . 108.4 ?
C25' C26' H26D . . 109.5 ?
C25' C26' H26E . . 109.5 ?
H26D C26' H26E . . 109.5 ?
C25' C26' H26F . . 109.5 ?
H26D C26' H26F . . 109.5 ?
H26E C26' H26F . . 109.5 ?

loop_
_geom_bond_atom_site_label_1
_geom_bond_atom_site_label_2
_geom_bond_site_symmetry_2
_geom_bond_distance
_geom_bond_publ_flag
Ag1 P1 . 2.3651(7) ?
Ag1 O1 . 2.3662(18) ?
Ag1 O1 3_666 2.6131(19) ?
Ag1 N1 2_646 2.271(2) ?
P1 C1 . 1.820(3) ?
P1 C13 . 1.822(3) ?
P1 C7 . 1.827(3) ?
O1 C19 . 1.259(3) ?
O2 C19 . 1.231(3) ?
O3 C25 . 1.423(4) ?
O3 C25' . 1.457(5) ?
O3 H3 . 0.84(5) ?
N1 C23 . 1.331(4) ?
N1 C22 . 1.338(3) ?
N1 Ag1 2_656 2.271(2) ?
C1 C6 . 1.373(5) ?
C1 C2 . 1.375(4) ?
C2 C3 . 1.384(5) ?
C2 H2 . 0.9300 ?
C3 C4 . 1.354(6) ?
C3 H3A . 0.9300 ?
C4 C5 . 1.356(6) ?
C4 H4 . 0.9300 ?
C5 C6 . 1.383(5) ?
C5 H5 . 0.9300 ?
C6 H6 . 0.9300 ?
C7 C12 . 1.381(4) ?
C7 C8 . 1.387(4) ?
C8 C9 . 1.387(5) ?
C8 H8 . 0.9300 ?
C9 C10 . 1.361(5) ?
C9 H9 . 0.9300 ?
C10 C11 . 1.362(5) ?
C10 H10 . 0.9300 ?
C11 C12 . 1.394(5) ?
C11 H11 . 0.9300 ?
C12 H12 . 0.9300 ?
C13 C14 . 1.386(4) ?
C13 C18 . 1.387(4) ?
C14 C15 . 1.381(5) ?
C14 H14 . 0.9300 ?
C15 C16 . 1.359(5) ?
C15 H15 . 0.9300 ?
C16 C17 . 1.366(5) ?
C16 H16 . 0.9300 ?
C17 C18 . 1.386(5) ?
C17 H17 . 0.9300 ?
C18 H18 . 0.9300 ?
C19 C20 . 1.512(4) ?
C20 C21 . 1.377(4) ?
C20 C24 . 1.385(4) ?
C21 C22 . 1.374(4) ?
C21 H21 . 0.9300 ?
C22 H22 . 0.9300 ?
C23 C24 . 1.374(4) ?
C23 H23 . 0.9300 ?
C24 H24 . 0.9300 ?
C25 C26 . 1.523(5) ?
C25 H25A . 0.9700 ?
C25 H25B . 0.9700 ?
C26 H26A . 0.9600 ?
C26 H26B . 0.9600 ?
C26 H26C . 0.9600 ?
C25' C26' . 1.4538 ?
C25' H25C . 0.9700 ?
C25' H25D . 0.9700 ?
C26' H26D . 0.9600 ?
C26' H26E . 0.9600 ?
C26' H26F . 0.9600 ?

loop_
_geom_hbond_atom_site_label_D
_geom_hbond_atom_site_label_H
_geom_hbond_atom_site_label_A
_geom_hbond_site_symmetry_A
_geom_hbond_distance_DH
_geom_hbond_distance_HA
_geom_hbond_distance_DA
_geom_hbond_angle_DHA
_geom_hbond_publ_flag
O3 H3 O2 . 0.84(5) 1.92(5) 2.749(4) 172(6) yes

loop_
_geom_torsion_atom_site_label_1
_geom_torsion_atom_site_label_2
_geom_torsion_atom_site_label_3
_geom_torsion_atom_site_label_4
_geom_torsion_site_symmetry_1
_geom_torsion_site_symmetry_2
_geom_torsion_site_symmetry_3
_geom_torsion_site_symmetry_4
_geom_torsion
_geom_torsion_publ_flag
N1 Ag1 P1 C1 2_646 . . . -23.79(16) ?
O1 Ag1 P1 C1 . . . . 135.40(12) ?
O1 Ag1 P1 C1 3_666 . . . -132.48(12) ?
N1 Ag1 P1 C13 2_646 . . . -145.70(14) ?
O1 Ag1 P1 C13 . . . . 13.50(11) ?
O1 Ag1 P1 C13 3_666 . . . 105.62(11) ?
N1 Ag1 P1 C7 2_646 . . . 97.08(15) ?
O1 Ag1 P1 C7 . . . . -103.72(12) ?
O1 Ag1 P1 C7 3_666 . . . -11.60(12) ?
N1 Ag1 O1 C19 2_646 . . . 75.80(19) ?
P1 Ag1 O1 C19 . . . . -92.60(18) ?
O1 Ag1 O1 C19 3_666 . . . 161.6(2) ?
C13 P1 C1 C6 . . . . 163.9(3) ?
C7 P1 C1 C6 . . . . -87.9(3) ?
Ag1 P1 C1 C6 . . . . 37.9(3) ?
C13 P1 C1 C2 . . . . -14.8(3) ?
C7 P1 C1 C2 . . . . 93.4(3) ?
Ag1 P1 C1 C2 . . . . -140.8(3) ?
C6 C1 C2 C3 . . . . 0.2(6) ?
P1 C1 C2 C3 . . . . 178.9(3) ?
C1 C2 C3 C4 . . . . 0.2(7) ?
C2 C3 C4 C5 . . . . 0.8(8) ?
C3 C4 C5 C6 . . . . -2.2(8) ?
C2 C1 C6 C5 . . . . -1.6(6) ?
P1 C1 C6 C5 . . . . 179.6(4) ?
C4 C5 C6 C1 . . . . 2.6(7) ?
C1 P1 C7 C12 . . . . 3.2(3) ?
C13 P1 C7 C12 . . . . 113.3(3) ?
Ag1 P1 C7 C12 . . . . -123.6(2) ?
C1 P1 C7 C8 . . . . -178.8(2) ?
C13 P1 C7 C8 . . . . -68.7(2) ?
Ag1 P1 C7 C8 . . . . 54.3(2) ?
C12 C7 C8 C9 . . . . -0.1(5) ?
P1 C7 C8 C9 . . . . -178.2(2) ?
C7 C8 C9 C10 . . . . 0.7(5) ?
C8 C9 C10 C11 . . . . -0.5(6) ?
C9 C10 C11 C12 . . . . -0.2(6) ?
C8 C7 C12 C11 . . . . -0.6(5) ?
P1 C7 C12 C11 . . . . 177.4(3) ?
C10 C11 C12 C7 . . . . 0.7(6) ?
C1 P1 C13 C14 . . . . 78.6(3) ?
C7 P1 C13 C14 . . . . -30.7(3) ?
Ag1 P1 C13 C14 . . . . -154.1(2) ?
C1 P1 C13 C18 . . . . -103.5(2) ?
C7 P1 C13 C18 . . . . 147.2(2) ?
Ag1 P1 C13 C18 . . . . 23.8(3) ?
C18 C13 C14 C15 . . . . -0.2(5) ?
P1 C13 C14 C15 . . . . 177.7(3) ?
C13 C14 C15 C16 . . . . -0.7(6) ?
C14 C15 C16 C17 . . . . 1.0(6) ?
C15 C16 C17 C18 . . . . -0.4(6) ?
C16 C17 C18 C13 . . . . -0.5(5) ?
C14 C13 C18 C17 . . . . 0.8(4) ?
P1 C13 C18 C17 . . . . -177.2(2) ?
Ag1 O1 C19 O2 . . . . -1.2(4) ?
Ag1 O1 C19 C20 . . . . 177.99(18) ?
O2 C19 C20 C21 . . . . -179.2(3) ?
O1 C19 C20 C21 . . . . 1.6(4) ?
O2 C19 C20 C24 . . . . 0.3(4) ?
O1 C19 C20 C24 . . . . -179.0(3) ?
C24 C20 C21 C22 . . . . -1.0(4) ?
C19 C20 C21 C22 . . . . 178.4(3) ?
C23 N1 C22 C21 . . . . 0.8(4) ?
Ag1 N1 C22 C21 2_656 . . . 174.9(2) ?
C20 C21 C22 N1 . . . . 0.0(5) ?
C22 N1 C23 C24 . . . . -0.7(4) ?
Ag1 N1 C23 C24 2_656 . . . -174.7(2) ?
N1 C23 C24 C20 . . . . -0.4(5) ?
C21 C20 C24 C23 . . . . 1.2(4) ?
C19 C20 C24 C23 . . . . -178.3(3) ?
C25' O3 C25 C26 . . . . 38.5(4) ?
C25 O3 C25' C26' . . . . -41.6(7) ?
